data_7704263
loop_
_publ_author_name
'Mikhalyova, Elena A.'
'Zeller, Matthias'
'Jasinski, Jerry P.'
'Butcher, Raymond J.'
'Carrella, Luca M.'
'Sedykh, Alexander E.'
'Gavrilenko, Konstantin S.'
'Smola, Sergey S.'
'Frasso, Michael'
'Cazorla, Sebastian Calderon'
'Perera, Kuluni'
'Shi, Anni'
'Ranjbar, Habib G.'
'Smith, Casey'
'Deac, Alexandru'
'Liu, Youlin'
'McGee, Sean M.'
'Dotsenko, Vladimir P.'
'Kumke, Michael U.'
'M\"uller-Buschbaum, Klaus'
'Rentschler, Eva'
'Addison, Anthony W.'
'Pavlishchuk, Vitaly V.'

_publ_section_title
;
 Combination of single-molecule magnet behaviour and luminescence
 properties in a new series of lanthanide complexes with
 tris(pyrazolyl)borate and oligo(\b-diketonate) ligands.
;
_journal_issue 23
_journal_name_full 'Dalton transactions (Cambridge, England : 2003)'
_journal_page_first 7774
_journal_page_last 7789
_journal_paper_doi 10.1039/d0dt00600a
_journal_volume 49
_journal_year 2020
_chemical_formula_moiety '2(C52 H56 B4 Eu2 N24 O4), 3(C7 H8)'
_chemical_formula_sum 'C125 H136 B8 Eu4 N48 O8'
_chemical_formula_weight 3133.13
_space_group_crystal_system monoclinic
_space_group_IT_number 14
_space_group_name_Hall '-P 2ybc'
_space_group_name_H-M_alt 'P 1 21/c 1'
_atom_sites_solution_hydrogens geom
_atom_sites_solution_primary direct
_atom_sites_solution_secondary difmap
_audit_creation_method SHELXL-2018/3
_audit_update_record
;
2020-01-23 deposited with the CCDC.	2020-04-30 downloaded from the CCDC.
;
_cell_angle_alpha 90
_cell_angle_beta 95.385(3)
_cell_angle_gamma 90
_cell_formula_units_Z 2
_cell_length_a 7.8229(5)
_cell_length_b 29.326(2)
_cell_length_c 30.5001(17)
_cell_measurement_reflns_used 9294
_cell_measurement_temperature 150(2)
_cell_measurement_theta_max 28.2993
_cell_measurement_theta_min 2.4781
_cell_volume 6966.3(8)
_computing_cell_refinement 'SAINT V8.38A (Bruker, 2016)'
_computing_data_collection 'Apex3 v2018.1-0 (Bruker, 2018)'
_computing_data_reduction 'SAINT V8.38A (Bruker, 2016)'
_computing_structure_refinement
;  
SHELXL-2018/3 (Sheldrick, 2015, 2018), 
SHELXLE Rev946 (H\"ubschle et al., 2011)
;
_computing_structure_solution 'SHELXS-97 (Sheldrick, 2008)'
_diffrn_ambient_temperature 150(2)
_diffrn_detector_area_resol_mean 10.4167
_diffrn_measured_fraction_theta_full 0.993
_diffrn_measured_fraction_theta_max 0.980
_diffrn_measurement_device_type 'Bruker AXS D8 Quest CMOS diffractometer'
_diffrn_measurement_method 'omega and phi scans'
_diffrn_radiation_monochromator 'Triumph curved graphite crystal'
_diffrn_radiation_type MoK\a
_diffrn_radiation_wavelength 0.71073
_diffrn_reflns_av_R_equivalents 0.0486
_diffrn_reflns_av_unetI/netI 0.0663
_diffrn_reflns_Laue_measured_fraction_full 0.993
_diffrn_reflns_Laue_measured_fraction_max 0.980
_diffrn_reflns_limit_h_max 7
_diffrn_reflns_limit_h_min -10
_diffrn_reflns_limit_k_max 35
_diffrn_reflns_limit_k_min -39
_diffrn_reflns_limit_l_max 39
_diffrn_reflns_limit_l_min -40
_diffrn_reflns_number 48561
_diffrn_reflns_point_group_measured_fraction_full 0.993
_diffrn_reflns_point_group_measured_fraction_max 0.980
_diffrn_reflns_theta_full 25.242
_diffrn_reflns_theta_max 28.343
_diffrn_reflns_theta_min 2.445
_diffrn_source 'fine focus sealed tube X-ray source'
_diffrn_source_current '30 mA'
_diffrn_source_voltage '50 kV'
_exptl_absorpt_coefficient_mu 1.848
_exptl_absorpt_correction_T_max 0.2627
_exptl_absorpt_correction_T_min 0.2030
_exptl_absorpt_correction_type multi-scan
_exptl_absorpt_process_details
;
 SADABS 2016/2: Krause, L., Herbst-Irmer, R., Sheldrick G.M. & Stalke D.,
 J. Appl. Cryst. 48 (2015) 3-10
;
_exptl_crystal_colour colourless
_exptl_crystal_density_diffrn 1.494
_exptl_crystal_description needle
_exptl_crystal_F_000 3156
_exptl_crystal_size_max 0.550
_exptl_crystal_size_mid 0.030
_exptl_crystal_size_min 0.020
_refine_diff_density_max 1.756
_refine_diff_density_min -1.555
_refine_diff_density_rms 0.138
_refine_ls_extinction_method none
_refine_ls_goodness_of_fit_ref 1.021
_refine_ls_hydrogen_treatment constr
_refine_ls_matrix_type full
_refine_ls_number_parameters 942
_refine_ls_number_reflns 17067
_refine_ls_number_restraints 327
_refine_ls_restrained_S_all 1.016
_refine_ls_R_factor_all 0.0806
_refine_ls_R_factor_gt 0.0451
_refine_ls_shift/su_max 0.003
_refine_ls_shift/su_mean 0.000
_refine_ls_structure_factor_coef Fsqd
_refine_ls_weighting_details 'w=1/[\s^2^(Fo^2^)+(0.0387P)^2^+16.5722P] where P=(Fo^2^+2Fc^2^)/3'
_refine_ls_weighting_scheme calc
_refine_ls_wR_factor_gt 0.0928
_refine_ls_wR_factor_ref 0.1079
_reflns_Friedel_coverage 0.000
_reflns_number_gt 11782
_reflns_number_total 17067
_reflns_threshold_expression 'I > 2\s(I)'
_cod_data_source_file d0dt00600a4.cif
_cod_data_source_block LM170213c_0m
_cod_depositor_comments 'Adding full bibliography for 7704247--7704266.cif.'
_cod_original_sg_symbol_H-M 'P 21/c'
_cod_database_code 7704263
_shelx_shelxl_version_number 2018/3
_shelx_space_group_comment
;
The symmetry employed for this shelxl refinement is uniquely defined
by the following loop, which should always be used as a source of
symmetry information in preference to the above space-group names.
They are only intended as comments.
;
_shelx_estimated_absorpt_t_min 0.430
_shelx_estimated_absorpt_t_max 0.964

loop_
_space_group_symop_operation_xyz
'x, y, z'
'-x, y+1/2, -z+1/2'
'-x, -y, -z'
'x, -y-1/2, z-1/2'

loop_
_atom_site_label
_atom_site_type_symbol
_atom_site_fract_x
_atom_site_fract_y
_atom_site_fract_z
_atom_site_U_iso_or_equiv
_atom_site_adp_type
_atom_site_occupancy
_atom_site_site_symmetry_order
_atom_site_calc_flag
_atom_site_refinement_flags_posn
_atom_site_refinement_flags_adp
_atom_site_refinement_flags_occupancy
_atom_site_disorder_assembly
_atom_site_disorder_group
Eu1 Eu 0.68455(3) 0.52528(2) 0.24166(2) 0.02145(6) Uani 1 1 d . . . . .
Eu4 Eu 0.92411(3) 0.25118(2) -0.02364(2) 0.01941(6) Uani 1 1 d . . . . .
O1 O 1.0420(4) 0.31640(10) 0.01029(11) 0.0270(7) Uani 1 1 d . . . . .
O2 O 0.7054(4) 0.30289(11) -0.01916(11) 0.0290(7) Uani 1 1 d . . . . .
O3 O 0.5366(4) 0.49303(11) 0.18047(11) 0.0296(7) Uani 1 1 d . . . . .
O4 O 0.8598(4) 0.52751(11) 0.18546(11) 0.0301(7) Uani 1 1 d . . . . .
N1 N 1.0322(5) 0.27921(13) -0.12844(12) 0.0247(8) Uani 1 1 d . . . . .
N2 N 1.0378(5) 0.29600(12) -0.08660(12) 0.0239(8) Uani 1 1 d . . . . .
N3 N 1.0551(5) 0.19438(12) -0.11588(12) 0.0244(8) Uani 1 1 d . . . . .
N4 N 1.0851(5) 0.19592(13) -0.07140(13) 0.0282(9) Uani 1 1 d . . . . .
N5 N 0.7649(5) 0.23075(13) -0.13248(12) 0.0244(8) Uani 1 1 d . . . . .
N6 N 0.7163(5) 0.24161(12) -0.09221(12) 0.0250(8) Uani 1 1 d . . . . .
N7 N 0.8587(5) 0.14530(13) 0.02132(14) 0.0301(9) Uani 1 1 d . . . . .
N8 N 0.8050(5) 0.17179(13) -0.01431(13) 0.0279(9) Uani 1 1 d . . . . .
N9 N 1.1471(5) 0.17854(14) 0.04940(13) 0.0289(9) Uani 1 1 d . . . . .
N10 N 1.1701(5) 0.21643(13) 0.02435(12) 0.0268(8) Uani 1 1 d . . . . .
N11 N 0.8801(5) 0.20449(15) 0.08032(14) 0.0343(10) Uani 1 1 d . . . . .
N12 N 0.8380(5) 0.24215(14) 0.05569(13) 0.0297(9) Uani 1 1 d . . . . .
N13 N 0.5247(5) 0.63483(13) 0.21900(13) 0.0277(9) Uani 1 1 d . . . . .
N14 N 0.5238(5) 0.59143(12) 0.20133(13) 0.0268(8) Uani 1 1 d . . . . .
N15 N 0.5388(5) 0.61807(13) 0.29992(13) 0.0278(9) Uani 1 1 d . . . . .
N16 N 0.5282(5) 0.57143(13) 0.29775(13) 0.0278(9) Uani 1 1 d . . . . .
N17 N 0.8087(5) 0.63713(12) 0.26476(13) 0.0259(8) Uani 1 1 d . . . . .
N18 N 0.8713(5) 0.59535(13) 0.25499(14) 0.0295(9) Uani 1 1 d . . . . .
N19 N 0.8033(5) 0.41422(13) 0.27412(14) 0.0300(9) Uani 1 1 d . . . . .
N20 N 0.8252(5) 0.44579(13) 0.24179(14) 0.0296(9) Uani 1 1 d . . . . .
N21 N 0.8211(5) 0.46797(14) 0.33846(13) 0.0307(9) Uani 1 1 d . . . . .
N22 N 0.8384(5) 0.50863(14) 0.31696(13) 0.0311(9) Uani 1 1 d . . . . .
N23 N 0.5337(5) 0.43955(14) 0.30479(14) 0.0329(10) Uani 1 1 d . . . . .
N24 N 0.4814(5) 0.47031(12) 0.27328(13) 0.0257(6) Uani 1 1 d . . . . .
C1 C 1.0984(6) 0.31009(16) -0.15457(17) 0.0320(11) Uani 1 1 d . . . . .
H1 H 1.108987 0.306383 -0.185141 0.038 Uiso 1 1 calc R U . . .
C2 C 1.1481(7) 0.34772(17) -0.13022(18) 0.0374(12) Uani 1 1 d . . . . .
H2 H 1.199281 0.374814 -0.139978 0.045 Uiso 1 1 calc R U . . .
C3 C 1.1072(6) 0.33754(16) -0.08811(17) 0.0308(11) Uani 1 1 d . . . . .
H3 H 1.125996 0.357446 -0.063560 0.037 Uiso 1 1 calc R U . . .
C4 C 1.1147(6) 0.15467(16) -0.13087(17) 0.0301(11) Uani 1 1 d . . . . .
H4 H 1.108762 0.145647 -0.160892 0.036 Uiso 1 1 calc R U . . .
C5 C 1.1844(7) 0.12974(16) -0.09630(18) 0.0344(12) Uani 1 1 d . . . . .
H5 H 1.235695 0.100416 -0.097007 0.041 Uiso 1 1 calc R U . . .
C6 C 1.1642(7) 0.15668(17) -0.05940(18) 0.0354(12) Uani 1 1 d . . . . .
H6 H 1.201337 0.148388 -0.029925 0.042 Uiso 1 1 calc R U . . .
C7 C 0.6255(6) 0.22170(16) -0.16009(16) 0.0294(10) Uani 1 1 d . . . . .
H7 H 0.626233 0.212913 -0.190048 0.035 Uiso 1 1 calc R U . . .
C8 C 0.4823(6) 0.22714(17) -0.13824(17) 0.0320(11) Uani 1 1 d . . . . .
H8 H 0.365736 0.223268 -0.149455 0.038 Uiso 1 1 calc R U . . .
C9 C 0.5454(6) 0.23956(16) -0.09611(17) 0.0301(11) Uani 1 1 d . . . . .
H9 H 0.475894 0.245826 -0.072910 0.036 Uiso 1 1 calc R U . . .
C10 C 0.7978(7) 0.10237(18) 0.0143(2) 0.0416(13) Uani 1 1 d . . . . .
H10 H 0.816529 0.077579 0.034237 0.050 Uiso 1 1 calc R U . . .
C11 C 0.7059(8) 0.10044(18) -0.0256(2) 0.0437(14) Uani 1 1 d . . . . .
H11 H 0.647826 0.074806 -0.038927 0.052 Uiso 1 1 calc R U . . .
C12 C 0.7154(7) 0.14417(16) -0.04268(19) 0.0368(12) Uani 1 1 d . . . . .
H12 H 0.664793 0.153231 -0.070867 0.044 Uiso 1 1 calc R U . . .
C13 C 1.3005(7) 0.16034(19) 0.06298(18) 0.0382(12) Uani 1 1 d . . . . .
H13 H 1.319043 0.133915 0.080804 0.046 Uiso 1 1 calc R U . . .
C14 C 1.4259(7) 0.1864(2) 0.0467(2) 0.0426(13) Uani 1 1 d . . . . .
H14 H 1.546462 0.181611 0.050947 0.051 Uiso 1 1 calc R U . . .
C15 C 1.3406(6) 0.22090(18) 0.02306(17) 0.0343(11) Uani 1 1 d . . . . .
H15 H 1.394496 0.244456 0.008008 0.041 Uiso 1 1 calc R U . . .
C16 C 0.8365(7) 0.2114(2) 0.12179(18) 0.0430(14) Uani 1 1 d . . . . .
H16 H 0.854227 0.190373 0.145467 0.052 Uiso 1 1 calc R U . . .
C17 C 0.7636(8) 0.2531(2) 0.12402(18) 0.0500(15) Uani 1 1 d . . . . .
H17 H 0.719173 0.266736 0.148821 0.060 Uiso 1 1 calc R U . . .
C18 C 0.7678(7) 0.2715(2) 0.08231(17) 0.0397(13) Uani 1 1 d . . . . .
H18 H 0.726402 0.301002 0.073810 0.048 Uiso 1 1 calc R U . . .
C19 C 0.4341(7) 0.66238(18) 0.19028(18) 0.0372(12) Uani 1 1 d . . . . .
H19 H 0.416617 0.694083 0.194437 0.045 Uiso 1 1 calc R U . . .
C20 C 0.3709(7) 0.63790(19) 0.15412(19) 0.0400(13) Uani 1 1 d . . . . .
H20 H 0.301389 0.648371 0.128914 0.048 Uiso 1 1 calc R U . . .
C21 C 0.4327(7) 0.59390(18) 0.16306(17) 0.0333(11) Uani 1 1 d . . . . .
H21 H 0.411321 0.568731 0.143712 0.040 Uiso 1 1 calc R U . . .
C22 C 0.4736(7) 0.63293(19) 0.33651(17) 0.0359(12) Uani 1 1 d . . . . .
H22 H 0.466740 0.663922 0.345249 0.043 Uiso 1 1 calc R U . . .
C23 C 0.4186(7) 0.5964(2) 0.35915(17) 0.0387(13) Uani 1 1 d . . . . .
H23 H 0.367458 0.596467 0.386203 0.046 Uiso 1 1 calc R U . . .
C24 C 0.4549(7) 0.55896(19) 0.33333(17) 0.0374(12) Uani 1 1 d . . . . .
H24 H 0.430078 0.528260 0.340399 0.045 Uiso 1 1 calc R U . . .
C25 C 0.9401(7) 0.66664(18) 0.27116(18) 0.0359(12) Uani 1 1 d . . . . .
H25 H 0.930813 0.697957 0.278545 0.043 Uiso 1 1 calc R U . . .
C26 C 1.0894(7) 0.6442(2) 0.26529(18) 0.0399(13) Uani 1 1 d . . . . .
H26 H 1.202543 0.656234 0.267681 0.048 Uiso 1 1 calc R U . . .
C27 C 1.0392(6) 0.60021(18) 0.25516(17) 0.0327(11) Uani 1 1 d . . . . .
H27 H 1.115598 0.576341 0.249064 0.039 Uiso 1 1 calc R U . . .
C28 C 0.8612(7) 0.37300(18) 0.2615(2) 0.0423(13) Uani 1 1 d . . . . .
H28 H 0.859180 0.345587 0.278072 0.051 Uiso 1 1 calc R U . . .
C29 C 0.9225(9) 0.3773(2) 0.2216(2) 0.0503(15) Uani 1 1 d . . . . .
H29 H 0.971708 0.354157 0.204931 0.060 Uiso 1 1 calc R U . . .
C30 C 0.8977(7) 0.42266(17) 0.21033(18) 0.0373(12) Uani 1 1 d . . . . .
H30 H 0.928143 0.435827 0.183687 0.045 Uiso 1 1 calc R U . . .
C31 C 0.8901(7) 0.4711(2) 0.37988(18) 0.0431(13) Uani 1 1 d . . . . .
H31 H 0.892101 0.447531 0.401243 0.052 Uiso 1 1 calc R U . . .
C32 C 0.9579(9) 0.5140(2) 0.3868(2) 0.0527(16) Uani 1 1 d . . . . .
H32 H 1.016673 0.525802 0.413045 0.063 Uiso 1 1 calc R U . . .
C33 C 0.9208(8) 0.53615(19) 0.34669(18) 0.0398(13) Uani 1 1 d . . . . .
H33 H 0.950423 0.566900 0.341183 0.048 Uiso 1 1 calc R U . . .
C34 C 0.3953(7) 0.4209(2) 0.3209(2) 0.0509(16) Uani 1 1 d . . . . .
H34 H 0.397775 0.398303 0.343238 0.061 Uiso 1 1 calc R U . . .
C35 C 0.2491(7) 0.4402(2) 0.2996(2) 0.0523(17) Uani 1 1 d . . . . .
H35 H 0.133370 0.434314 0.304857 0.063 Uiso 1 1 calc R U . . .
C36 C 0.3110(6) 0.47157(15) 0.26710(16) 0.0257(6) Uani 1 1 d . . . . .
H36 H 0.243084 0.489212 0.245942 0.031 Uiso 1 1 calc R U . . .
C37 C 1.1233(7) 0.38508(18) 0.0455(2) 0.0450(14) Uani 1 1 d . . . . .
H37A H 1.237896 0.375608 0.038650 0.067 Uiso 1 1 calc R U . . .
H37B H 1.114440 0.381706 0.077210 0.067 Uiso 1 1 calc R U . . .
H37C H 1.104374 0.417051 0.037074 0.067 Uiso 1 1 calc R U . . .
C38 C 0.9893(6) 0.35558(16) 0.02035(15) 0.0272(10) Uani 1 1 d . . . . .
C39 C 0.8215(6) 0.37250(16) 0.01049(15) 0.0273(10) Uani 1 1 d . . . . .
C40 C 0.6892(6) 0.34483(17) -0.00989(16) 0.0314(11) Uani 1 1 d . . . . .
C41 C 0.5106(7) 0.36337(19) -0.0210(2) 0.0421(13) Uani 1 1 d . . . . .
H41A H 0.489830 0.367751 -0.052860 0.063 Uiso 1 1 calc R U . . .
H41B H 0.499426 0.392658 -0.006008 0.063 Uiso 1 1 calc R U . . .
H41C H 0.426498 0.341764 -0.011173 0.063 Uiso 1 1 calc R U . . .
C42 C 0.7833(6) 0.42108(16) 0.02141(16) 0.0285(10) Uani 1 1 d . . . . .
C43 C 0.7673(7) 0.45433(17) -0.01102(17) 0.0363(12) Uani 1 1 d . . . . .
H43 H 0.779811 0.446166 -0.040687 0.044 Uiso 1 1 calc R U . . .
C44 C 0.7337(8) 0.49896(17) -0.00093(18) 0.0431(14) Uani 1 1 d . . . . .
H44 H 0.722118 0.521167 -0.023691 0.052 Uiso 1 1 calc R U . . .
C45 C 0.7166(8) 0.51167(17) 0.04182(17) 0.0380(13) Uani 1 1 d . . . . .
H45 H 0.693993 0.542634 0.048380 0.046 Uiso 1 1 calc R U . . .
C46 C 0.7322(6) 0.47969(15) 0.07546(15) 0.0271(10) Uani 1 1 d . . . . .
C47 C 0.7654(6) 0.43446(15) 0.06444(16) 0.0284(10) Uani 1 1 d . . . . .
H47 H 0.775929 0.412159 0.087124 0.034 Uiso 1 1 calc R U . . .
C48 C 0.4188(7) 0.45824(19) 0.11559(17) 0.0362(12) Uani 1 1 d . . . . .
H48A H 0.349607 0.442107 0.135820 0.054 Uiso 1 1 calc R U . . .
H48B H 0.464844 0.436290 0.095514 0.054 Uiso 1 1 calc R U . . .
H48C H 0.346898 0.480558 0.098530 0.054 Uiso 1 1 calc R U . . .
C49 C 0.5653(6) 0.48256(15) 0.14164(15) 0.0266(10) Uani 1 1 d . . . . .
C50 C 0.7176(6) 0.49306(15) 0.12218(15) 0.0264(10) Uani 1 1 d . . . . .
C51 C 0.8562(6) 0.51599(15) 0.14542(16) 0.0267(10) Uani 1 1 d . . . . .
C52 C 1.0154(7) 0.5277(2) 0.12318(19) 0.0425(13) Uani 1 1 d . . . . .
H52A H 1.030719 0.505319 0.099999 0.064 Uiso 1 1 calc R U . . .
H52B H 1.115787 0.527138 0.144954 0.064 Uiso 1 1 calc R U . . .
H52C H 1.002805 0.558196 0.110157 0.064 Uiso 1 1 calc R U . . .
C53 C 1.3187(14) 0.3005(3) 0.1584(3) 0.067(2) Uani 0.514(6) 1 d DG U P A 1
C54 C 1.2712(14) 0.2763(3) 0.1945(3) 0.071(3) Uani 0.514(6) 1 d DG U P A 1
H54 H 1.217076 0.247394 0.190385 0.085 Uiso 0.514(6) 1 calc R U P A 1
C55 C 1.3029(15) 0.2943(4) 0.2366(3) 0.078(3) Uani 0.514(6) 1 d DG U P A 1
H55 H 1.270484 0.277716 0.261313 0.093 Uiso 0.514(6) 1 calc R U P A 1
C56 C 1.3821(14) 0.3365(4) 0.2427(3) 0.074(3) Uani 0.514(6) 1 d DG U P A 1
H56 H 1.403796 0.348856 0.271480 0.088 Uiso 0.514(6) 1 calc R U P A 1
C57 C 1.4296(14) 0.3608(3) 0.2066(4) 0.077(3) Uani 0.514(6) 1 d DG U P A 1
H57 H 1.483702 0.389674 0.210719 0.093 Uiso 0.514(6) 1 calc R U P A 1
C58 C 1.3979(14) 0.3428(3) 0.1645(3) 0.077(2) Uani 0.514(6) 1 d DG U P A 1
H58 H 1.430296 0.359353 0.139790 0.093 Uiso 0.514(6) 1 calc R U P A 1
C59 C 1.267(3) 0.2811(6) 0.1144(5) 0.082(4) Uani 0.514(6) 1 d D U P A 1
H59A H 1.144664 0.286683 0.106528 0.123 Uiso 0.514(6) 1 calc R U P A 1
H59B H 1.289142 0.248205 0.114820 0.123 Uiso 0.514(6) 1 calc R U P A 1
H59C H 1.333920 0.295598 0.092535 0.123 Uiso 0.514(6) 1 calc R U P A 1
C53B C 1.3066(13) 0.3061(4) 0.2058(3) 0.067(2) Uani 0.486(6) 1 d DG U P A 2
C54B C 1.2287(13) 0.2864(3) 0.1676(4) 0.067(3) Uani 0.486(6) 1 d DG U P A 2
H54B H 1.134751 0.266153 0.169038 0.080 Uiso 0.486(6) 1 calc R U P A 2
C55B C 1.2883(15) 0.2965(4) 0.1271(3) 0.078(3) Uani 0.486(6) 1 d DG U P A 2
H55B H 1.235025 0.283078 0.100985 0.093 Uiso 0.486(6) 1 calc R U P A 2
C56B C 1.4257(15) 0.3262(4) 0.1250(3) 0.078(3) Uani 0.486(6) 1 d DG U P A 2
H56B H 1.466408 0.333069 0.097360 0.094 Uiso 0.486(6) 1 calc R U P A 2
C57B C 1.5036(12) 0.3458(4) 0.1633(4) 0.080(3) Uani 0.486(6) 1 d DG U P A 2
H57B H 1.597520 0.366136 0.161788 0.096 Uiso 0.486(6) 1 calc R U P A 2
C58B C 1.4440(13) 0.3358(4) 0.2037(3) 0.077(2) Uani 0.486(6) 1 d DG U P A 2
H58B H 1.497249 0.349211 0.229842 0.092 Uiso 0.486(6) 1 calc R U P A 2
C59B C 1.244(2) 0.2961(6) 0.2491(5) 0.078(4) Uani 0.486(6) 1 d D U P A 2
H59D H 1.265549 0.322410 0.268666 0.117 Uiso 0.486(6) 1 calc R U P A 2
H59E H 1.303771 0.269352 0.262163 0.117 Uiso 0.486(6) 1 calc R U P A 2
H59F H 1.120032 0.289982 0.245160 0.117 Uiso 0.486(6) 1 calc R U P A 2
C60 C 0.3761(18) 0.0160(5) 0.0022(4) 0.054(3) Uani 0.5 1 d D U P B -1
C61 C 0.449(2) -0.0041(5) -0.0331(5) 0.055(3) Uani 0.5 1 d D U P B -1
H61 H 0.390320 -0.002116 -0.061789 0.066 Uiso 0.5 1 calc R U P B -1
C62 C 0.603(2) -0.0269(5) -0.0272(6) 0.070(3) Uani 0.5 1 d D U P B -1
H62 H 0.649009 -0.041322 -0.051394 0.084 Uiso 0.5 1 calc R U P B -1
C63 C 0.693(2) -0.0286(5) 0.0149(6) 0.071(4) Uani 0.5 1 d D U P B -1
H63 H 0.801117 -0.043695 0.019221 0.085 Uiso 0.5 1 calc R U P B -1
C64 C 0.6242(19) -0.0083(5) 0.0496(5) 0.066(3) Uani 0.5 1 d D U P B -1
H64 H 0.685826 -0.009194 0.077944 0.080 Uiso 0.5 1 calc R U P B -1
C65 C 0.4662(19) 0.0135(5) 0.0443(5) 0.054(3) Uani 0.5 1 d D U P B -1
H65 H 0.419122 0.026583 0.068960 0.065 Uiso 0.5 1 calc R U P B -1
C66 C 0.2081(19) 0.0389(5) -0.0023(5) 0.071(4) Uani 0.5 1 d D U P B -1
H66A H 0.185525 0.051033 -0.032201 0.106 Uiso 0.5 1 calc R U P B -1
H66B H 0.208513 0.064015 0.018977 0.106 Uiso 0.5 1 calc R U P B -1
H66C H 0.118247 0.017008 0.003430 0.106 Uiso 0.5 1 calc R U P B -1
B1 B 0.9563(7) 0.23253(18) -0.14174(17) 0.0251(11) Uani 1 1 d . . . . .
H1A H 0.964519 0.227741 -0.173936 0.030 Uiso 1 1 calc R U . . .
B2 B 0.9701(7) 0.1635(2) 0.0617(2) 0.0324(13) Uani 1 1 d . . . . .
H2A H 0.984694 0.139038 0.084650 0.039 Uiso 1 1 calc R U . . .
B3 B 0.6146(8) 0.64656(18) 0.26400(19) 0.0307(12) Uani 1 1 d . . . . .
H3A H 0.596777 0.679647 0.270063 0.037 Uiso 1 1 calc R U . . .
B4 B 0.7221(7) 0.42711(19) 0.3162(2) 0.0328(13) Uani 1 1 d . . . . .
H4A H 0.729800 0.400532 0.336840 0.039 Uiso 1 1 calc R U . . .

loop_
_atom_site_aniso_label
_atom_site_aniso_U_11
_atom_site_aniso_U_22
_atom_site_aniso_U_33
_atom_site_aniso_U_23
_atom_site_aniso_U_13
_atom_site_aniso_U_12
Eu1 0.02199(11) 0.02128(11) 0.02140(11) -0.00123(9) 0.00369(8) 0.00002(9)
Eu4 0.01984(11) 0.01932(10) 0.01918(11) -0.00172(8) 0.00239(8) -0.00062(9)
O1 0.0246(17) 0.0244(16) 0.0326(18) -0.0142(13) 0.0062(14) -0.0037(13)
O2 0.0222(16) 0.0299(17) 0.0346(18) -0.0109(14) 0.0003(14) 0.0010(14)
O3 0.0239(17) 0.0377(18) 0.0274(17) -0.0116(14) 0.0043(14) -0.0024(14)
O4 0.0291(18) 0.0337(17) 0.0290(18) -0.0094(14) 0.0103(14) -0.0065(14)
N1 0.025(2) 0.028(2) 0.0215(19) 0.0031(15) 0.0043(16) -0.0002(16)
N2 0.027(2) 0.0230(18) 0.0223(19) 0.0004(15) 0.0036(16) -0.0043(16)
N3 0.024(2) 0.0251(19) 0.025(2) -0.0054(15) 0.0052(16) 0.0009(15)
N4 0.032(2) 0.029(2) 0.023(2) -0.0024(16) 0.0023(17) 0.0057(17)
N5 0.027(2) 0.0256(19) 0.0202(19) -0.0021(15) -0.0007(16) 0.0000(16)
N6 0.0221(19) 0.029(2) 0.025(2) 0.0004(15) 0.0034(16) -0.0018(15)
N7 0.029(2) 0.029(2) 0.033(2) 0.0070(17) 0.0038(18) -0.0009(17)
N8 0.029(2) 0.025(2) 0.029(2) 0.0035(16) -0.0008(17) -0.0046(16)
N9 0.022(2) 0.036(2) 0.027(2) 0.0127(17) -0.0042(16) 0.0036(17)
N10 0.028(2) 0.031(2) 0.0210(19) 0.0028(16) 0.0027(16) 0.0009(17)
N11 0.027(2) 0.049(3) 0.027(2) 0.0079(19) 0.0025(17) -0.0090(19)
N12 0.029(2) 0.036(2) 0.025(2) 0.0017(17) 0.0066(17) -0.0047(17)
N13 0.029(2) 0.0243(19) 0.030(2) 0.0027(16) 0.0028(17) 0.0034(16)
N14 0.030(2) 0.0224(19) 0.028(2) -0.0021(15) 0.0017(17) 0.0015(16)
N15 0.029(2) 0.030(2) 0.024(2) -0.0055(16) -0.0012(17) 0.0046(17)
N16 0.034(2) 0.027(2) 0.023(2) -0.0024(16) 0.0079(17) 0.0033(17)
N17 0.026(2) 0.0203(18) 0.030(2) -0.0041(15) -0.0012(17) -0.0017(16)
N18 0.028(2) 0.028(2) 0.032(2) -0.0064(17) 0.0050(18) -0.0027(17)
N19 0.025(2) 0.024(2) 0.039(2) 0.0034(17) -0.0047(18) 0.0009(16)
N20 0.029(2) 0.028(2) 0.032(2) 0.0019(17) 0.0034(18) 0.0066(17)
N21 0.022(2) 0.039(2) 0.030(2) 0.0085(18) 0.0007(17) 0.0016(17)
N22 0.033(2) 0.032(2) 0.027(2) 0.0041(17) -0.0051(18) 0.0000(18)
N23 0.025(2) 0.035(2) 0.038(2) 0.0133(18) 0.0037(18) -0.0087(18)
N24 0.0149(14) 0.0234(14) 0.0378(17) -0.0004(12) -0.0028(12) -0.0028(12)
C1 0.032(3) 0.034(3) 0.031(3) 0.010(2) 0.009(2) 0.002(2)
C2 0.040(3) 0.029(3) 0.045(3) 0.008(2) 0.011(3) -0.007(2)
C3 0.030(3) 0.023(2) 0.039(3) 0.000(2) 0.000(2) -0.004(2)
C4 0.033(3) 0.026(2) 0.033(3) -0.009(2) 0.012(2) 0.002(2)
C5 0.033(3) 0.025(2) 0.047(3) -0.001(2) 0.010(2) 0.008(2)
C6 0.040(3) 0.030(3) 0.036(3) 0.004(2) 0.006(2) 0.010(2)
C7 0.031(3) 0.030(2) 0.025(2) -0.0030(19) -0.008(2) 0.000(2)
C8 0.025(3) 0.032(3) 0.038(3) -0.002(2) -0.002(2) 0.000(2)
C9 0.024(2) 0.036(3) 0.031(3) 0.001(2) 0.002(2) 0.002(2)
C10 0.040(3) 0.029(3) 0.056(4) 0.009(2) 0.007(3) -0.003(2)
C11 0.048(4) 0.027(3) 0.055(4) 0.000(2) -0.002(3) -0.012(2)
C12 0.039(3) 0.025(2) 0.045(3) -0.002(2) -0.002(2) -0.009(2)
C13 0.030(3) 0.046(3) 0.037(3) 0.007(2) -0.008(2) 0.004(2)
C14 0.017(2) 0.057(4) 0.052(4) 0.002(3) -0.006(2) 0.005(2)
C15 0.027(3) 0.041(3) 0.036(3) 0.001(2) 0.007(2) -0.001(2)
C16 0.041(3) 0.062(4) 0.027(3) 0.004(3) 0.008(2) -0.015(3)
C17 0.057(4) 0.068(4) 0.027(3) -0.011(3) 0.015(3) -0.009(3)
C18 0.044(3) 0.046(3) 0.030(3) -0.003(2) 0.009(2) -0.003(3)
C19 0.035(3) 0.032(3) 0.044(3) 0.011(2) 0.004(2) 0.008(2)
C20 0.037(3) 0.043(3) 0.038(3) 0.013(2) -0.007(2) 0.006(2)
C21 0.030(3) 0.038(3) 0.031(3) 0.002(2) -0.003(2) -0.002(2)
C22 0.031(3) 0.045(3) 0.032(3) -0.012(2) 0.004(2) 0.008(2)
C23 0.035(3) 0.060(4) 0.022(3) -0.004(2) 0.006(2) 0.006(3)
C24 0.036(3) 0.044(3) 0.033(3) -0.004(2) 0.007(2) 0.000(2)
C25 0.033(3) 0.033(3) 0.041(3) -0.004(2) -0.002(2) -0.010(2)
C26 0.032(3) 0.052(3) 0.035(3) 0.002(2) -0.002(2) -0.011(2)
C27 0.023(3) 0.040(3) 0.035(3) -0.001(2) 0.001(2) 0.000(2)
C28 0.043(3) 0.029(3) 0.052(4) 0.001(2) -0.011(3) 0.006(2)
C29 0.061(4) 0.037(3) 0.053(4) -0.009(3) 0.005(3) 0.014(3)
C30 0.042(3) 0.033(3) 0.036(3) -0.003(2) 0.003(2) 0.013(2)
C31 0.043(3) 0.057(4) 0.028(3) 0.010(3) -0.001(2) 0.000(3)
C32 0.061(4) 0.061(4) 0.033(3) -0.001(3) -0.011(3) -0.006(3)
C33 0.048(3) 0.039(3) 0.032(3) -0.008(2) -0.001(2) -0.004(2)
C34 0.036(3) 0.060(4) 0.058(4) 0.033(3) 0.010(3) -0.013(3)
C35 0.024(3) 0.064(4) 0.069(4) 0.024(3) 0.009(3) -0.009(3)
C36 0.0149(14) 0.0234(14) 0.0378(17) -0.0004(12) -0.0028(12) -0.0028(12)
C37 0.036(3) 0.031(3) 0.067(4) -0.021(3) -0.001(3) -0.006(2)
C38 0.031(3) 0.027(2) 0.023(2) -0.0072(18) 0.002(2) -0.007(2)
C39 0.032(3) 0.023(2) 0.028(3) -0.0056(18) 0.007(2) -0.0004(18)
C40 0.032(3) 0.033(3) 0.030(3) -0.008(2) 0.005(2) 0.005(2)
C41 0.031(3) 0.038(3) 0.057(4) -0.007(3) 0.002(3) 0.011(2)
C42 0.032(3) 0.026(2) 0.027(2) -0.0036(19) 0.002(2) -0.001(2)
C43 0.054(3) 0.033(3) 0.023(2) -0.005(2) 0.006(2) -0.004(2)
C44 0.070(4) 0.025(3) 0.034(3) 0.007(2) 0.002(3) -0.001(3)
C45 0.059(4) 0.022(2) 0.034(3) -0.001(2) 0.007(3) 0.001(2)
C46 0.035(3) 0.023(2) 0.024(2) -0.0036(18) 0.005(2) 0.0030(19)
C47 0.038(3) 0.023(2) 0.025(2) 0.0011(18) 0.006(2) 0.000(2)
C48 0.037(3) 0.046(3) 0.025(3) -0.007(2) -0.002(2) -0.004(2)
C49 0.030(3) 0.024(2) 0.026(2) -0.0056(18) 0.000(2) 0.0038(19)
C50 0.028(2) 0.026(2) 0.025(2) -0.0042(18) 0.005(2) 0.0010(19)
C51 0.029(3) 0.024(2) 0.028(2) -0.0041(18) 0.009(2) -0.0008(19)
C52 0.037(3) 0.049(3) 0.044(3) -0.012(3) 0.019(3) -0.010(3)
C53 0.067(5) 0.063(4) 0.069(4) -0.003(4) -0.013(4) 0.011(4)
C54 0.074(5) 0.065(5) 0.068(5) 0.001(5) -0.012(5) 0.007(5)
C55 0.077(6) 0.076(5) 0.077(6) -0.003(5) -0.011(5) 0.015(5)
C56 0.073(5) 0.073(5) 0.071(5) -0.014(5) -0.019(5) 0.018(5)
C57 0.074(5) 0.068(5) 0.085(5) -0.006(5) -0.015(5) 0.008(5)
C58 0.074(5) 0.073(4) 0.082(5) 0.003(4) -0.010(5) 0.005(4)
C59 0.084(8) 0.079(8) 0.078(8) -0.011(7) -0.020(7) 0.012(7)
C53B 0.067(4) 0.062(4) 0.067(4) -0.003(4) -0.012(4) 0.013(4)
C54B 0.076(6) 0.059(5) 0.061(5) -0.005(5) -0.015(5) 0.014(5)
C55B 0.083(6) 0.069(6) 0.077(6) -0.006(5) -0.010(6) 0.017(5)
C56B 0.072(6) 0.082(5) 0.080(5) 0.007(5) 0.005(5) 0.020(5)
C57B 0.069(5) 0.081(5) 0.087(5) 0.011(5) -0.012(5) 0.011(5)
C58B 0.072(5) 0.072(5) 0.082(5) 0.003(5) -0.014(4) 0.010(4)
C59B 0.075(8) 0.088(8) 0.070(8) -0.005(7) 0.002(7) 0.034(7)
C60 0.078(8) 0.039(6) 0.044(7) 0.005(5) 0.001(6) -0.022(6)
C61 0.080(9) 0.039(6) 0.048(8) -0.001(5) 0.015(6) -0.032(6)
C62 0.085(9) 0.051(7) 0.077(9) -0.002(6) 0.021(7) -0.030(7)
C63 0.072(9) 0.052(7) 0.089(10) 0.006(6) 0.013(7) -0.034(7)
C64 0.073(9) 0.048(7) 0.077(9) 0.008(6) -0.001(6) -0.034(6)
C65 0.069(9) 0.038(6) 0.052(8) 0.005(5) -0.008(6) -0.030(6)
C66 0.096(11) 0.052(8) 0.068(9) 0.009(7) 0.027(8) -0.006(8)
B1 0.028(3) 0.028(3) 0.020(2) -0.001(2) 0.003(2) 0.003(2)
B2 0.028(3) 0.035(3) 0.033(3) 0.014(2) 0.000(2) -0.003(2)
B3 0.034(3) 0.023(3) 0.036(3) -0.005(2) 0.005(2) 0.002(2)
B4 0.030(3) 0.030(3) 0.038(3) 0.013(2) -0.003(3) -0.003(2)

loop_
_atom_type_symbol
_atom_type_description
_atom_type_scat_dispersion_real
_atom_type_scat_dispersion_imag
_atom_type_scat_source
C C 0.0033 0.0016 'International Tables Vol C Tables 4.2.6.8 and 6.1.1.4'
H H 0.0000 0.0000 'International Tables Vol C Tables 4.2.6.8 and 6.1.1.4'
B B 0.0013 0.0007 'International Tables Vol C Tables 4.2.6.8 and 6.1.1.4'
Eu Eu -0.1578 3.6682 'International Tables Vol C Tables 4.2.6.8 and 6.1.1.4'
N N 0.0061 0.0033 'International Tables Vol C Tables 4.2.6.8 and 6.1.1.4'
O O 0.0106 0.0060 'International Tables Vol C Tables 4.2.6.8 and 6.1.1.4'

loop_
_geom_angle_atom_site_label_1
_geom_angle_atom_site_label_2
_geom_angle_atom_site_label_3
_geom_angle
_geom_angle_site_symmetry_1
_geom_angle_site_symmetry_3
_geom_angle_publ_flag
O4 Eu1 O3 72.34(11) . . ?
O4 Eu1 N24 138.35(12) . . ?
O3 Eu1 N24 76.14(12) . . ?
O4 Eu1 N18 73.77(12) . . ?
O3 Eu1 N18 134.55(13) . . ?
N24 Eu1 N18 146.45(13) . . ?
O4 Eu1 N22 114.57(13) . . ?
O3 Eu1 N22 144.40(13) . . ?
N24 Eu1 N22 78.04(13) . . ?
N18 Eu1 N22 78.08(13) . . ?
O4 Eu1 N14 85.44(12) . . ?
O3 Eu1 N14 74.66(12) . . ?
N24 Eu1 N14 111.69(12) . . ?
N18 Eu1 N14 73.29(13) . . ?
N22 Eu1 N14 138.55(13) . . ?
O4 Eu1 N20 75.05(12) . . ?
O3 Eu1 N20 79.16(13) . . ?
N24 Eu1 N20 72.84(12) . . ?
N18 Eu1 N20 119.60(13) . . ?
N22 Eu1 N20 70.03(13) . . ?
N14 Eu1 N20 151.11(13) . . ?
O4 Eu1 N16 146.59(12) . . ?
O3 Eu1 N16 121.29(12) . . ?
N24 Eu1 N16 74.12(12) . . ?
N18 Eu1 N16 76.70(13) . . ?
N22 Eu1 N16 73.42(13) . . ?
N14 Eu1 N16 71.29(12) . . ?
N20 Eu1 N16 134.65(12) . . ?
O2 Eu4 O1 72.38(11) . . ?
O2 Eu4 N10 139.78(12) . . ?
O1 Eu4 N10 79.90(12) . . ?
O2 Eu4 N8 108.41(12) . . ?
O1 Eu4 N8 147.24(12) . . ?
N10 Eu4 N8 80.32(13) . . ?
O2 Eu4 N6 72.52(12) . . ?
O1 Eu4 N6 130.84(12) . . ?
N10 Eu4 N6 145.86(12) . . ?
N8 Eu4 N6 77.14(12) . . ?
O2 Eu4 N2 91.08(12) . . ?
O1 Eu4 N2 76.10(12) . . ?
N10 Eu4 N2 110.11(12) . . ?
N8 Eu4 N2 135.63(12) . . ?
N6 Eu4 N2 71.29(12) . . ?
O2 Eu4 N4 148.39(12) . . ?
O1 Eu4 N4 124.96(12) . . ?
N10 Eu4 N4 71.81(12) . . ?
N8 Eu4 N4 71.99(13) . . ?
N6 Eu4 N4 76.99(12) . . ?
N2 Eu4 N4 71.13(12) . . ?
O2 Eu4 N12 75.60(13) . . ?
O1 Eu4 N12 78.16(12) . . ?
N10 Eu4 N12 70.54(13) . . ?
N8 Eu4 N12 70.73(13) . . ?
N6 Eu4 N12 123.79(12) . . ?
N2 Eu4 N12 153.61(12) . . ?
N4 Eu4 N12 130.30(13) . . ?
C38 O1 Eu4 136.8(3) . . ?
C40 O2 Eu4 137.9(3) . . ?
C49 O3 Eu1 137.6(3) . . ?
C51 O4 Eu1 138.9(3) . . ?
C1 N1 N2 109.3(4) . . ?
C1 N1 B1 127.4(4) . . ?
N2 N1 B1 123.2(3) . . ?
C3 N2 N1 105.9(4) . . ?
C3 N2 Eu4 131.8(3) . . ?
N1 N2 Eu4 122.3(3) . . ?
C4 N3 N4 109.6(4) . . ?
C4 N3 B1 128.9(4) . . ?
N4 N3 B1 121.4(3) . . ?
C6 N4 N3 106.1(4) . . ?
C6 N4 Eu4 128.4(3) . . ?
N3 N4 Eu4 122.5(3) . . ?
C7 N5 N6 109.5(4) . . ?
C7 N5 B1 129.4(4) . . ?
N6 N5 B1 121.0(4) . . ?
C9 N6 N5 105.8(4) . . ?
C9 N6 Eu4 129.6(3) . . ?
N5 N6 Eu4 124.0(3) . . ?
C10 N7 N8 108.9(4) . . ?
C10 N7 B2 127.8(4) . . ?
N8 N7 B2 123.3(4) . . ?
C12 N8 N7 105.9(4) . . ?
C12 N8 Eu4 131.4(3) . . ?
N7 N8 Eu4 121.5(3) . . ?
C13 N9 N10 109.5(4) . . ?
C13 N9 B2 127.7(4) . . ?
N10 N9 B2 122.6(4) . . ?
C15 N10 N9 106.1(4) . . ?
C15 N10 Eu4 130.5(3) . . ?
N9 N10 Eu4 121.3(3) . . ?
C16 N11 N12 109.0(5) . . ?
C16 N11 B2 128.9(5) . . ?
N12 N11 B2 122.0(4) . . ?
C18 N12 N11 106.3(4) . . ?
C18 N12 Eu4 131.3(3) . . ?
N11 N12 Eu4 122.0(3) . . ?
C19 N13 N14 108.4(4) . . ?
C19 N13 B3 128.5(4) . . ?
N14 N13 B3 123.0(4) . . ?
C21 N14 N13 106.2(4) . . ?
C21 N14 Eu1 132.1(3) . . ?
N13 N14 Eu1 121.7(3) . . ?
C22 N15 N16 109.8(4) . . ?
C22 N15 B3 128.1(4) . . ?
N16 N15 B3 122.2(4) . . ?
C24 N16 N15 105.3(4) . . ?
C24 N16 Eu1 131.8(3) . . ?
N15 N16 Eu1 121.7(3) . . ?
C25 N17 N18 108.9(4) . . ?
C25 N17 B3 128.7(4) . . ?
N18 N17 B3 122.1(4) . . ?
C27 N18 N17 106.3(4) . . ?
C27 N18 Eu1 130.3(3) . . ?
N17 N18 Eu1 123.4(3) . . ?
C28 N19 N20 109.2(4) . . ?
C28 N19 B4 129.2(4) . . ?
N20 N19 B4 121.6(4) . . ?
C30 N20 N19 105.2(4) . . ?
C30 N20 Eu1 131.6(3) . . ?
N19 N20 Eu1 121.9(3) . . ?
C31 N21 N22 110.1(4) . . ?
C31 N21 B4 127.8(4) . . ?
N22 N21 B4 122.0(4) . . ?
C33 N22 N21 105.3(4) . . ?
C33 N22 Eu1 131.0(3) . . ?
N21 N22 Eu1 122.6(3) . . ?
C34 N23 N24 109.3(4) . . ?
C34 N23 B4 127.8(4) . . ?
N24 N23 B4 122.9(4) . . ?
C36 N24 N23 110.6(4) . . ?
C36 N24 Eu1 126.0(3) . . ?
N23 N24 Eu1 122.6(3) . . ?
N1 C1 C2 109.2(4) . . ?
N1 C1 H1 125.4 . . ?
C2 C1 H1 125.4 . . ?
C1 C2 C3 104.6(4) . . ?
C1 C2 H2 127.7 . . ?
C3 C2 H2 127.7 . . ?
N2 C3 C2 111.0(4) . . ?
N2 C3 H3 124.5 . . ?
C2 C3 H3 124.5 . . ?
N3 C4 C5 109.2(4) . . ?
N3 C4 H4 125.4 . . ?
C5 C4 H4 125.4 . . ?
C4 C5 C6 104.7(4) . . ?
C4 C5 H5 127.6 . . ?
C6 C5 H5 127.6 . . ?
N4 C6 C5 110.5(5) . . ?
N4 C6 H6 124.8 . . ?
C5 C6 H6 124.8 . . ?
N5 C7 C8 109.1(4) . . ?
N5 C7 H7 125.5 . . ?
C8 C7 H7 125.5 . . ?
C7 C8 C9 104.3(4) . . ?
C7 C8 H8 127.9 . . ?
C9 C8 H8 127.9 . . ?
N6 C9 C8 111.3(4) . . ?
N6 C9 H9 124.4 . . ?
C8 C9 H9 124.4 . . ?
C11 C10 N7 109.2(5) . . ?
C11 C10 H10 125.4 . . ?
N7 C10 H10 125.4 . . ?
C10 C11 C12 104.8(5) . . ?
C10 C11 H11 127.6 . . ?
C12 C11 H11 127.6 . . ?
N8 C12 C11 111.1(5) . . ?
N8 C12 H12 124.4 . . ?
C11 C12 H12 124.4 . . ?
N9 C13 C14 108.4(5) . . ?
N9 C13 H13 125.8 . . ?
C14 C13 H13 125.8 . . ?
C13 C14 C15 105.7(5) . . ?
C13 C14 H14 127.2 . . ?
C15 C14 H14 127.2 . . ?
N10 C15 C14 110.2(5) . . ?
N10 C15 H15 124.9 . . ?
C14 C15 H15 124.9 . . ?
C17 C16 N11 109.0(5) . . ?
C17 C16 H16 125.5 . . ?
N11 C16 H16 125.5 . . ?
C16 C17 C18 105.1(5) . . ?
C16 C17 H17 127.5 . . ?
C18 C17 H17 127.5 . . ?
N12 C18 C17 110.6(5) . . ?
N12 C18 H18 124.7 . . ?
C17 C18 H18 124.7 . . ?
N13 C19 C20 109.8(5) . . ?
N13 C19 H19 125.1 . . ?
C20 C19 H19 125.1 . . ?
C19 C20 C21 103.6(5) . . ?
C19 C20 H20 128.2 . . ?
C21 C20 H20 128.2 . . ?
N14 C21 C20 112.0(5) . . ?
N14 C21 H21 124.0 . . ?
C20 C21 H21 124.0 . . ?
N15 C22 C23 109.1(5) . . ?
N15 C22 H22 125.4 . . ?
C23 C22 H22 125.4 . . ?
C22 C23 C24 104.0(4) . . ?
C22 C23 H23 128.0 . . ?
C24 C23 H23 128.0 . . ?
N16 C24 C23 111.8(5) . . ?
N16 C24 H24 124.1 . . ?
C23 C24 H24 124.1 . . ?
N17 C25 C26 108.8(5) . . ?
N17 C25 H25 125.6 . . ?
C26 C25 H25 125.6 . . ?
C25 C26 C27 104.6(5) . . ?
C25 C26 H26 127.7 . . ?
C27 C26 H26 127.7 . . ?
N18 C27 C26 111.4(5) . . ?
N18 C27 H27 124.3 . . ?
C26 C27 H27 124.3 . . ?
C29 C28 N19 109.1(5) . . ?
C29 C28 H28 125.5 . . ?
N19 C28 H28 125.5 . . ?
C28 C29 C30 105.0(5) . . ?
C28 C29 H29 127.5 . . ?
C30 C29 H29 127.5 . . ?
N20 C30 C29 111.6(5) . . ?
N20 C30 H30 124.2 . . ?
C29 C30 H30 124.2 . . ?
N21 C31 C32 109.1(5) . . ?
N21 C31 H31 125.4 . . ?
C32 C31 H31 125.4 . . ?
C31 C32 C33 104.3(5) . . ?
C31 C32 H32 127.9 . . ?
C33 C32 H32 127.9 . . ?
N22 C33 C32 111.2(5) . . ?
N22 C33 H33 124.4 . . ?
C32 C33 H33 124.4 . . ?
N23 C34 C35 108.8(5) . . ?
N23 C34 H34 125.6 . . ?
C35 C34 H34 125.6 . . ?
C34 C35 C36 105.2(4) . . ?
C34 C35 H35 127.4 . . ?
C36 C35 H35 127.4 . . ?
N24 C36 C35 106.1(4) . . ?
N24 C36 H36 127.0 . . ?
C35 C36 H36 127.0 . . ?
C38 C37 H37A 109.5 . . ?
C38 C37 H37B 109.5 . . ?
H37A C37 H37B 109.5 . . ?
C38 C37 H37C 109.5 . . ?
H37A C37 H37C 109.5 . . ?
H37B C37 H37C 109.5 . . ?
O1 C38 C39 125.8(4) . . ?
O1 C38 C37 114.6(4) . . ?
C39 C38 C37 119.6(4) . . ?
C38 C39 C40 121.4(4) . . ?
C38 C39 C42 119.2(4) . . ?
C40 C39 C42 119.4(4) . . ?
O2 C40 C39 124.7(5) . . ?
O2 C40 C41 114.1(4) . . ?
C39 C40 C41 121.1(4) . . ?
C40 C41 H41A 109.5 . . ?
C40 C41 H41B 109.5 . . ?
H41A C41 H41B 109.5 . . ?
C40 C41 H41C 109.5 . . ?
H41A C41 H41C 109.5 . . ?
H41B C41 H41C 109.5 . . ?
C43 C42 C47 117.7(4) . . ?
C43 C42 C39 121.1(4) . . ?
C47 C42 C39 121.2(4) . . ?
C44 C43 C42 121.1(5) . . ?
C44 C43 H43 119.5 . . ?
C42 C43 H43 119.5 . . ?
C45 C44 C43 120.5(5) . . ?
C45 C44 H44 119.7 . . ?
C43 C44 H44 119.7 . . ?
C44 C45 C46 120.6(5) . . ?
C44 C45 H45 119.7 . . ?
C46 C45 H45 119.7 . . ?
C45 C46 C47 118.0(4) . . ?
C45 C46 C50 121.3(4) . . ?
C47 C46 C50 120.7(4) . . ?
C42 C47 C46 122.2(4) . . ?
C42 C47 H47 118.9 . . ?
C46 C47 H47 118.9 . . ?
C49 C48 H48A 109.5 . . ?
C49 C48 H48B 109.5 . . ?
H48A C48 H48B 109.5 . . ?
C49 C48 H48C 109.5 . . ?
H48A C48 H48C 109.5 . . ?
H48B C48 H48C 109.5 . . ?
O3 C49 C50 124.9(4) . . ?
O3 C49 C48 114.5(4) . . ?
C50 C49 C48 120.6(4) . . ?
C51 C50 C49 122.1(4) . . ?
C51 C50 C46 118.8(4) . . ?
C49 C50 C46 119.1(4) . . ?
O4 C51 C50 124.0(4) . . ?
O4 C51 C52 115.4(4) . . ?
C50 C51 C52 120.6(4) . . ?
C51 C52 H52A 109.5 . . ?
C51 C52 H52B 109.5 . . ?
H52A C52 H52B 109.5 . . ?
C51 C52 H52C 109.5 . . ?
H52A C52 H52C 109.5 . . ?
H52B C52 H52C 109.5 . . ?
C54 C53 C58 120.0 . . ?
C54 C53 C59 116.9(9) . . ?
C58 C53 C59 122.9(9) . . ?
C53 C54 C55 120.0 . . ?
C53 C54 H54 120.0 . . ?
C55 C54 H54 120.0 . . ?
C56 C55 C54 120.0 . . ?
C56 C55 H55 120.0 . . ?
C54 C55 H55 120.0 . . ?
C55 C56 C57 120.0 . . ?
C55 C56 H56 120.0 . . ?
C57 C56 H56 120.0 . . ?
C58 C57 C56 120.0 . . ?
C58 C57 H57 120.0 . . ?
C56 C57 H57 120.0 . . ?
C57 C58 C53 120.0 . . ?
C57 C58 H58 120.0 . . ?
C53 C58 H58 120.0 . . ?
C53 C59 H59A 109.5 . . ?
C53 C59 H59B 109.5 . . ?
H59A C59 H59B 109.5 . . ?
C53 C59 H59C 109.5 . . ?
H59A C59 H59C 109.5 . . ?
H59B C59 H59C 109.5 . . ?
C54B C53B C58B 120.0 . . ?
C54B C53B C59B 120.7(10) . . ?
C58B C53B C59B 119.3(10) . . ?
C53B C54B C55B 120.0 . . ?
C53B C54B H54B 120.0 . . ?
C55B C54B H54B 120.0 . . ?
C54B C55B C56B 120.0 . . ?
C54B C55B H55B 120.0 . . ?
C56B C55B H55B 120.0 . . ?
C57B C56B C55B 120.0 . . ?
C57B C56B H56B 120.0 . . ?
C55B C56B H56B 120.0 . . ?
C58B C57B C56B 120.0 . . ?
C58B C57B H57B 120.0 . . ?
C56B C57B H57B 120.0 . . ?
C57B C58B C53B 120.0 . . ?
C57B C58B H58B 120.0 . . ?
C53B C58B H58B 120.0 . . ?
C53B C59B H59D 109.5 . . ?
C53B C59B H59E 109.5 . . ?
H59D C59B H59E 109.5 . . ?
C53B C59B H59F 109.5 . . ?
H59D C59B H59F 109.5 . . ?
H59E C59B H59F 109.5 . . ?
C61 C60 C65 118.4(11) . . ?
C61 C60 C66 123.1(13) . . ?
C65 C60 C66 118.5(12) . . ?
C62 C61 C60 121.3(12) . . ?
C62 C61 H61 119.4 . . ?
C60 C61 H61 119.4 . . ?
C61 C62 C63 119.7(14) . . ?
C61 C62 H62 120.1 . . ?
C63 C62 H62 120.1 . . ?
C64 C63 C62 119.3(15) . . ?
C64 C63 H63 120.3 . . ?
C62 C63 H63 120.3 . . ?
C63 C64 C65 121.5(14) . . ?
C63 C64 H64 119.3 . . ?
C65 C64 H64 119.3 . . ?
C64 C65 C60 119.7(13) . . ?
C64 C65 H65 120.1 . . ?
C60 C65 H65 120.1 . . ?
C60 C66 H66A 109.5 . . ?
C60 C66 H66B 109.5 . . ?
H66A C66 H66B 109.5 . . ?
C60 C66 H66C 109.5 . . ?
H66A C66 H66C 109.5 . . ?
H66B C66 H66C 109.5 . . ?
N1 B1 N3 110.6(4) . . ?
N1 B1 N5 109.8(4) . . ?
N3 B1 N5 109.3(4) . . ?
N1 B1 H1A 109.1 . . ?
N3 B1 H1A 109.1 . . ?
N5 B1 H1A 109.1 . . ?
N11 B2 N9 108.8(4) . . ?
N11 B2 N7 108.9(4) . . ?
N9 B2 N7 111.1(4) . . ?
N11 B2 H2A 109.3 . . ?
N9 B2 H2A 109.3 . . ?
N7 B2 H2A 109.3 . . ?
N13 B3 N15 110.1(4) . . ?
N13 B3 N17 110.1(4) . . ?
N15 B3 N17 109.7(4) . . ?
N13 B3 H3A 109.0 . . ?
N15 B3 H3A 109.0 . . ?
N17 B3 H3A 109.0 . . ?
N23 B4 N19 109.6(4) . . ?
N23 B4 N21 110.3(4) . . ?
N19 B4 N21 109.2(4) . . ?
N23 B4 H4A 109.2 . . ?
N19 B4 H4A 109.2 . . ?
N21 B4 H4A 109.2 . . ?

loop_
_geom_bond_atom_site_label_1
_geom_bond_atom_site_label_2
_geom_bond_distance
_geom_bond_site_symmetry_2
_geom_bond_publ_flag
Eu1 O4 2.294(3) . ?
Eu1 O3 2.305(3) . ?
Eu1 N24 2.518(4) . ?
Eu1 N18 2.532(4) . ?
Eu1 N22 2.538(4) . ?
Eu1 N14 2.562(4) . ?
Eu1 N20 2.578(4) . ?
Eu1 N16 2.578(4) . ?
Eu4 O2 2.300(3) . ?
Eu4 O1 2.324(3) . ?
Eu4 N10 2.521(4) . ?
Eu4 N8 2.534(4) . ?
Eu4 N6 2.541(4) . ?
Eu4 N2 2.555(4) . ?
Eu4 N4 2.584(4) . ?
Eu4 N12 2.585(4) . ?
O1 C38 1.268(5) . ?
O2 C40 1.271(6) . ?
O3 C49 1.264(5) . ?
O4 C51 1.265(6) . ?
N1 C1 1.342(6) . ?
N1 N2 1.365(5) . ?
N1 B1 1.532(6) . ?
N2 C3 1.336(6) . ?
N3 C4 1.350(6) . ?
N3 N4 1.356(5) . ?
N3 B1 1.535(6) . ?
N4 C6 1.341(6) . ?
N5 C7 1.340(6) . ?
N5 N6 1.357(5) . ?
N5 B1 1.550(6) . ?
N6 C9 1.332(6) . ?
N7 C10 1.356(7) . ?
N7 N8 1.369(5) . ?
N7 B2 1.537(7) . ?
N8 C12 1.335(6) . ?
N9 C13 1.343(6) . ?
N9 N10 1.370(5) . ?
N9 B2 1.534(7) . ?
N10 C15 1.344(6) . ?
N11 C16 1.356(7) . ?
N11 N12 1.359(6) . ?
N11 B2 1.529(8) . ?
N12 C18 1.337(7) . ?
N13 C19 1.344(6) . ?
N13 N14 1.382(5) . ?
N13 B3 1.522(7) . ?
N14 C21 1.311(6) . ?
N15 C22 1.343(6) . ?
N15 N16 1.371(5) . ?
N15 B3 1.540(7) . ?
N16 C24 1.326(6) . ?
N17 C25 1.344(6) . ?
N17 N18 1.363(5) . ?
N17 B3 1.541(7) . ?
N18 C27 1.320(6) . ?
N19 C28 1.359(6) . ?
N19 N20 1.375(6) . ?
N19 B4 1.532(7) . ?
N20 C30 1.343(6) . ?
N21 C31 1.329(7) . ?
N21 N22 1.374(5) . ?
N21 B4 1.548(7) . ?
N22 C33 1.334(7) . ?
N23 C34 1.346(6) . ?
N23 N24 1.353(5) . ?
N23 B4 1.526(7) . ?
N24 C36 1.329(6) . ?
C1 C2 1.366(7) . ?
C1 H1 0.9500 . ?
C2 C3 1.385(7) . ?
C2 H2 0.9500 . ?
C3 H3 0.9500 . ?
C4 C5 1.355(7) . ?
C4 H4 0.9500 . ?
C5 C6 1.396(7) . ?
C5 H5 0.9500 . ?
C6 H6 0.9500 . ?
C7 C8 1.366(7) . ?
C7 H7 0.9500 . ?
C8 C9 1.381(7) . ?
C8 H8 0.9500 . ?
C9 H9 0.9500 . ?
C10 C11 1.355(8) . ?
C10 H10 0.9500 . ?
C11 C12 1.389(7) . ?
C11 H11 0.9500 . ?
C12 H12 0.9500 . ?
C13 C14 1.372(8) . ?
C13 H13 0.9500 . ?
C14 C15 1.379(8) . ?
C14 H14 0.9500 . ?
C15 H15 0.9500 . ?
C16 C17 1.353(9) . ?
C16 H16 0.9500 . ?
C17 C18 1.386(8) . ?
C17 H17 0.9500 . ?
C18 H18 0.9500 . ?
C19 C20 1.369(8) . ?
C19 H19 0.9500 . ?
C20 C21 1.396(7) . ?
C20 H20 0.9500 . ?
C21 H21 0.9500 . ?
C22 C23 1.366(8) . ?
C22 H22 0.9500 . ?
C23 C24 1.396(7) . ?
C23 H23 0.9500 . ?
C24 H24 0.9500 . ?
C25 C26 1.367(8) . ?
C25 H25 0.9500 . ?
C26 C27 1.374(7) . ?
C26 H26 0.9500 . ?
C27 H27 0.9500 . ?
C28 C29 1.357(8) . ?
C28 H28 0.9500 . ?
C29 C30 1.383(8) . ?
C29 H29 0.9500 . ?
C30 H30 0.9500 . ?
C31 C32 1.372(9) . ?
C31 H31 0.9500 . ?
C32 C33 1.392(8) . ?
C32 H32 0.9500 . ?
C33 H33 0.9500 . ?
C34 C35 1.381(8) . ?
C34 H34 0.9500 . ?
C35 C36 1.468(7) . ?
C35 H35 0.9500 . ?
C36 H36 0.9500 . ?
C37 C38 1.512(7) . ?
C37 H37A 0.9800 . ?
C37 H37B 0.9800 . ?
C37 H37C 0.9800 . ?
C38 C39 1.409(7) . ?
C39 C40 1.413(7) . ?
C39 C42 1.499(6) . ?
C40 C41 1.508(7) . ?
C41 H41A 0.9800 . ?
C41 H41B 0.9800 . ?
C41 H41C 0.9800 . ?
C42 C43 1.386(7) . ?
C42 C47 1.390(6) . ?
C43 C44 1.375(7) . ?
C43 H43 0.9500 . ?
C44 C45 1.375(7) . ?
C44 H44 0.9500 . ?
C45 C46 1.387(7) . ?
C45 H45 0.9500 . ?
C46 C47 1.398(6) . ?
C46 C50 1.493(6) . ?
C47 H47 0.9500 . ?
C48 C49 1.511(7) . ?
C48 H48A 0.9800 . ?
C48 H48B 0.9800 . ?
C48 H48C 0.9800 . ?
C49 C50 1.414(7) . ?
C50 C51 1.409(7) . ?
C51 C52 1.512(6) . ?
C52 H52A 0.9800 . ?
C52 H52B 0.9800 . ?
C52 H52C 0.9800 . ?
C53 C54 1.3900 . ?
C53 C58 1.3900 . ?
C53 C59 1.480(13) . ?
C54 C55 1.3900 . ?
C54 H54 0.9500 . ?
C55 C56 1.3900 . ?
C55 H55 0.9500 . ?
C56 C57 1.3900 . ?
C56 H56 0.9500 . ?
C57 C58 1.3900 . ?
C57 H57 0.9500 . ?
C58 H58 0.9500 . ?
C59 H59A 0.9800 . ?
C59 H59B 0.9800 . ?
C59 H59C 0.9800 . ?
C53B C54B 1.3900 . ?
C53B C58B 1.3900 . ?
C53B C59B 1.480(14) . ?
C54B C55B 1.3900 . ?
C54B H54B 0.9500 . ?
C55B C56B 1.3900 . ?
C55B H55B 0.9500 . ?
C56B C57B 1.3900 . ?
C56B H56B 0.9500 . ?
C57B C58B 1.3900 . ?
C57B H57B 0.9500 . ?
C58B H58B 0.9500 . ?
C59B H59D 0.9800 . ?
C59B H59E 0.9800 . ?
C59B H59F 0.9800 . ?
C60 C61 1.395(12) . ?
C60 C65 1.407(13) . ?
C60 C66 1.471(15) . ?
C61 C62 1.380(14) . ?
C61 H61 0.9500 . ?
C62 C63 1.405(14) . ?
C62 H62 0.9500 . ?
C63 C64 1.369(14) . ?
C63 H63 0.9500 . ?
C64 C65 1.387(13) . ?
C64 H64 0.9500 . ?
C65 H65 0.9500 . ?
C66 H66A 0.9800 . ?
C66 H66B 0.9800 . ?
C66 H66C 0.9800 . ?
B1 H1A 1.0000 . ?
B2 H2A 1.0000 . ?
B3 H3A 1.0000 . ?
B4 H4A 1.0000 . ?

loop_
_geom_torsion_atom_site_label_1
_geom_torsion_atom_site_label_2
_geom_torsion_atom_site_label_3
_geom_torsion_atom_site_label_4
_geom_torsion
_geom_torsion_site_symmetry_1
_geom_torsion_site_symmetry_2
_geom_torsion_site_symmetry_3
_geom_torsion_site_symmetry_4
_geom_torsion_publ_flag
C1 N1 N2 C3 0.4(5) . . . . ?
B1 N1 N2 C3 -178.2(4) . . . . ?
C1 N1 N2 Eu4 179.3(3) . . . . ?
B1 N1 N2 Eu4 0.6(5) . . . . ?
C4 N3 N4 C6 0.1(5) . . . . ?
B1 N3 N4 C6 176.5(4) . . . . ?
C4 N3 N4 Eu4 -161.6(3) . . . . ?
B1 N3 N4 Eu4 14.8(5) . . . . ?
C7 N5 N6 C9 -0.8(5) . . . . ?
B1 N5 N6 C9 176.0(4) . . . . ?
C7 N5 N6 Eu4 171.0(3) . . . . ?
B1 N5 N6 Eu4 -12.1(5) . . . . ?
C10 N7 N8 C12 -1.3(5) . . . . ?
B2 N7 N8 C12 178.8(5) . . . . ?
C10 N7 N8 Eu4 -169.6(3) . . . . ?
B2 N7 N8 Eu4 10.4(6) . . . . ?
C13 N9 N10 C15 -0.1(5) . . . . ?
B2 N9 N10 C15 175.5(5) . . . . ?
C13 N9 N10 Eu4 164.8(3) . . . . ?
B2 N9 N10 Eu4 -19.5(6) . . . . ?
C16 N11 N12 C18 -0.5(5) . . . . ?
B2 N11 N12 C18 -177.8(5) . . . . ?
C16 N11 N12 Eu4 172.9(3) . . . . ?
B2 N11 N12 Eu4 -4.4(6) . . . . ?
C19 N13 N14 C21 -0.5(5) . . . . ?
B3 N13 N14 C21 178.8(4) . . . . ?
C19 N13 N14 Eu1 178.5(3) . . . . ?
B3 N13 N14 Eu1 -2.2(6) . . . . ?
C22 N15 N16 C24 0.4(5) . . . . ?
B3 N15 N16 C24 -179.0(5) . . . . ?
C22 N15 N16 Eu1 -168.7(3) . . . . ?
B3 N15 N16 Eu1 11.8(6) . . . . ?
C25 N17 N18 C27 -0.6(5) . . . . ?
B3 N17 N18 C27 174.9(4) . . . . ?
C25 N17 N18 Eu1 178.2(3) . . . . ?
B3 N17 N18 Eu1 -6.3(6) . . . . ?
C28 N19 N20 C30 -0.4(5) . . . . ?
B4 N19 N20 C30 -179.6(4) . . . . ?
C28 N19 N20 Eu1 167.8(3) . . . . ?
B4 N19 N20 Eu1 -11.3(6) . . . . ?
C31 N21 N22 C33 0.4(6) . . . . ?
B4 N21 N22 C33 176.4(5) . . . . ?
C31 N21 N22 Eu1 -169.2(3) . . . . ?
B4 N21 N22 Eu1 6.9(6) . . . . ?
C34 N23 N24 C36 -1.9(6) . . . . ?
B4 N23 N24 C36 174.1(5) . . . . ?
C34 N23 N24 Eu1 168.7(4) . . . . ?
B4 N23 N24 Eu1 -15.2(6) . . . . ?
N2 N1 C1 C2 -0.2(6) . . . . ?
B1 N1 C1 C2 178.4(5) . . . . ?
N1 C1 C2 C3 -0.2(6) . . . . ?
N1 N2 C3 C2 -0.6(6) . . . . ?
Eu4 N2 C3 C2 -179.2(3) . . . . ?
C1 C2 C3 N2 0.5(6) . . . . ?
N4 N3 C4 C5 0.0(5) . . . . ?
B1 N3 C4 C5 -176.0(5) . . . . ?
N3 C4 C5 C6 -0.2(6) . . . . ?
N3 N4 C6 C5 -0.3(6) . . . . ?
Eu4 N4 C6 C5 160.0(3) . . . . ?
C4 C5 C6 N4 0.3(6) . . . . ?
N6 N5 C7 C8 0.8(5) . . . . ?
B1 N5 C7 C8 -175.7(4) . . . . ?
N5 C7 C8 C9 -0.5(5) . . . . ?
N5 N6 C9 C8 0.5(5) . . . . ?
Eu4 N6 C9 C8 -170.7(3) . . . . ?
C7 C8 C9 N6 0.0(6) . . . . ?
N8 N7 C10 C11 0.4(6) . . . . ?
B2 N7 C10 C11 -179.6(5) . . . . ?
N7 C10 C11 C12 0.6(7) . . . . ?
N7 N8 C12 C11 1.6(6) . . . . ?
Eu4 N8 C12 C11 168.4(4) . . . . ?
C10 C11 C12 N8 -1.4(7) . . . . ?
N10 N9 C13 C14 0.0(6) . . . . ?
B2 N9 C13 C14 -175.4(5) . . . . ?
N9 C13 C14 C15 0.2(7) . . . . ?
N9 N10 C15 C14 0.2(6) . . . . ?
Eu4 N10 C15 C14 -162.8(4) . . . . ?
C13 C14 C15 N10 -0.3(6) . . . . ?
N12 N11 C16 C17 1.0(6) . . . . ?
B2 N11 C16 C17 178.1(5) . . . . ?
N11 C16 C17 C18 -1.1(7) . . . . ?
N11 N12 C18 C17 -0.2(6) . . . . ?
Eu4 N12 C18 C17 -172.8(4) . . . . ?
C16 C17 C18 N12 0.8(7) . . . . ?
N14 N13 C19 C20 0.9(6) . . . . ?
B3 N13 C19 C20 -178.4(5) . . . . ?
N13 C19 C20 C21 -0.9(6) . . . . ?
N13 N14 C21 C20 -0.1(6) . . . . ?
Eu1 N14 C21 C20 -178.9(3) . . . . ?
C19 C20 C21 N14 0.6(6) . . . . ?
N16 N15 C22 C23 0.0(6) . . . . ?
B3 N15 C22 C23 179.3(5) . . . . ?
N15 C22 C23 C24 -0.3(6) . . . . ?
N15 N16 C24 C23 -0.6(6) . . . . ?
Eu1 N16 C24 C23 167.0(4) . . . . ?
C22 C23 C24 N16 0.6(6) . . . . ?
N18 N17 C25 C26 0.4(6) . . . . ?
B3 N17 C25 C26 -174.7(5) . . . . ?
N17 C25 C26 C27 0.0(6) . . . . ?
N17 N18 C27 C26 0.6(6) . . . . ?
Eu1 N18 C27 C26 -178.1(3) . . . . ?
C25 C26 C27 N18 -0.4(6) . . . . ?
N20 N19 C28 C29 0.6(6) . . . . ?
B4 N19 C28 C29 179.7(5) . . . . ?
N19 C28 C29 C30 -0.6(7) . . . . ?
N19 N20 C30 C29 0.1(6) . . . . ?
Eu1 N20 C30 C29 -166.6(4) . . . . ?
C28 C29 C30 N20 0.3(7) . . . . ?
N22 N21 C31 C32 -1.0(6) . . . . ?
B4 N21 C31 C32 -176.7(5) . . . . ?
N21 C31 C32 C33 1.1(7) . . . . ?
N21 N22 C33 C32 0.3(6) . . . . ?
Eu1 N22 C33 C32 168.7(4) . . . . ?
C31 C32 C33 N22 -0.9(7) . . . . ?
N24 N23 C34 C35 -0.3(7) . . . . ?
B4 N23 C34 C35 -176.1(6) . . . . ?
N23 C34 C35 C36 2.2(8) . . . . ?
N23 N24 C36 C35 3.2(6) . . . . ?
Eu1 N24 C36 C35 -167.1(4) . . . . ?
C34 C35 C36 N24 -3.3(7) . . . . ?
Eu4 O1 C38 C39 -2.9(8) . . . . ?
Eu4 O1 C38 C37 176.4(4) . . . . ?
O1 C38 C39 C40 4.3(8) . . . . ?
C37 C38 C39 C40 -175.0(5) . . . . ?
O1 C38 C39 C42 -175.0(4) . . . . ?
C37 C38 C39 C42 5.8(7) . . . . ?
Eu4 O2 C40 C39 -13.7(8) . . . . ?
Eu4 O2 C40 C41 168.6(4) . . . . ?
C38 C39 C40 O2 3.4(8) . . . . ?
C42 C39 C40 O2 -177.4(4) . . . . ?
C38 C39 C40 C41 -179.1(5) . . . . ?
C42 C39 C40 C41 0.2(7) . . . . ?
C38 C39 C42 C43 103.0(6) . . . . ?
C40 C39 C42 C43 -76.3(6) . . . . ?
C38 C39 C42 C47 -76.0(6) . . . . ?
C40 C39 C42 C47 104.7(6) . . . . ?
C47 C42 C43 C44 -0.5(8) . . . . ?
C39 C42 C43 C44 -179.4(5) . . . . ?
C42 C43 C44 C45 0.6(9) . . . . ?
C43 C44 C45 C46 -0.3(9) . . . . ?
C44 C45 C46 C47 -0.1(8) . . . . ?
C44 C45 C46 C50 178.8(5) . . . . ?
C43 C42 C47 C46 0.0(8) . . . . ?
C39 C42 C47 C46 179.0(5) . . . . ?
C45 C46 C47 C42 0.2(8) . . . . ?
C50 C46 C47 C42 -178.6(5) . . . . ?
Eu1 O3 C49 C50 -5.9(8) . . . . ?
Eu1 O3 C49 C48 175.8(3) . . . . ?
O3 C49 C50 C51 1.4(8) . . . . ?
C48 C49 C50 C51 179.5(4) . . . . ?
O3 C49 C50 C46 -178.3(4) . . . . ?
C48 C49 C50 C46 -0.2(7) . . . . ?
C45 C46 C50 C51 -75.3(7) . . . . ?
C47 C46 C50 C51 103.5(6) . . . . ?
C45 C46 C50 C49 104.4(6) . . . . ?
C47 C46 C50 C49 -76.7(6) . . . . ?
Eu1 O4 C51 C50 -2.9(8) . . . . ?
Eu1 O4 C51 C52 178.2(4) . . . . ?
C49 C50 C51 O4 2.7(7) . . . . ?
C46 C50 C51 O4 -177.6(4) . . . . ?
C49 C50 C51 C52 -178.5(5) . . . . ?
C46 C50 C51 C52 1.2(7) . . . . ?
C58 C53 C54 C55 0.0 . . . . ?
C59 C53 C54 C55 -174.8(12) . . . . ?
C53 C54 C55 C56 0.0 . . . . ?
C54 C55 C56 C57 0.0 . . . . ?
C55 C56 C57 C58 0.0 . . . . ?
C56 C57 C58 C53 0.0 . . . . ?
C54 C53 C58 C57 0.0 . . . . ?
C59 C53 C58 C57 174.5(13) . . . . ?
C58B C53B C54B C55B 0.0 . . . . ?
C59B C53B C54B C55B 179.4(11) . . . . ?
C53B C54B C55B C56B 0.0 . . . . ?
C54B C55B C56B C57B 0.0 . . . . ?
C55B C56B C57B C58B 0.0 . . . . ?
C56B C57B C58B C53B 0.0 . . . . ?
C54B C53B C58B C57B 0.0 . . . . ?
C59B C53B C58B C57B -179.4(11) . . . . ?
C65 C60 C61 C62 1(2) . . . . ?
C66 C60 C61 C62 -177.3(13) . . . . ?
C60 C61 C62 C63 -2(2) . . . . ?
C61 C62 C63 C64 1(2) . . . . ?
C62 C63 C64 C65 1(2) . . . . ?
C63 C64 C65 C60 -1.7(19) . . . . ?
C61 C60 C65 C64 1(2) . . . . ?
C66 C60 C65 C64 179.4(13) . . . . ?
C1 N1 B1 N3 120.7(5) . . . . ?
N2 N1 B1 N3 -60.9(5) . . . . ?
C1 N1 B1 N5 -118.6(5) . . . . ?
N2 N1 B1 N5 59.7(5) . . . . ?
C4 N3 B1 N1 -133.6(5) . . . . ?
N4 N3 B1 N1 50.8(5) . . . . ?
C4 N3 B1 N5 105.5(5) . . . . ?
N4 N3 B1 N5 -70.1(5) . . . . ?
C7 N5 B1 N1 123.4(5) . . . . ?
N6 N5 B1 N1 -52.7(5) . . . . ?
C7 N5 B1 N3 -115.1(5) . . . . ?
N6 N5 B1 N3 68.7(5) . . . . ?
C16 N11 B2 N9 -113.6(5) . . . . ?
N12 N11 B2 N9 63.1(6) . . . . ?
C16 N11 B2 N7 125.1(5) . . . . ?
N12 N11 B2 N7 -58.2(6) . . . . ?
C13 N9 B2 N11 125.1(5) . . . . ?
N10 N9 B2 N11 -49.7(6) . . . . ?
C13 N9 B2 N7 -115.0(6) . . . . ?
N10 N9 B2 N7 70.2(6) . . . . ?
C10 N7 B2 N11 -124.4(5) . . . . ?
N8 N7 B2 N11 55.6(6) . . . . ?
C10 N7 B2 N9 115.7(5) . . . . ?
N8 N7 B2 N9 -64.3(6) . . . . ?
C19 N13 B3 N15 119.5(5) . . . . ?
N14 N13 B3 N15 -59.7(6) . . . . ?
C19 N13 B3 N17 -119.5(5) . . . . ?
N14 N13 B3 N17 61.3(6) . . . . ?
C22 N15 B3 N13 -125.8(5) . . . . ?
N16 N15 B3 N13 53.6(6) . . . . ?
C22 N15 B3 N17 113.0(5) . . . . ?
N16 N15 B3 N17 -67.7(6) . . . . ?
C25 N17 B3 N13 118.0(5) . . . . ?
N18 N17 B3 N13 -56.5(6) . . . . ?
C25 N17 B3 N15 -120.8(5) . . . . ?
N18 N17 B3 N15 64.7(6) . . . . ?
C34 N23 B4 N19 123.5(6) . . . . ?
N24 N23 B4 N19 -51.7(6) . . . . ?
C34 N23 B4 N21 -116.2(6) . . . . ?
N24 N23 B4 N21 68.6(6) . . . . ?
C28 N19 B4 N23 -112.3(6) . . . . ?
N20 N19 B4 N23 66.7(6) . . . . ?
C28 N19 B4 N21 126.8(5) . . . . ?
N20 N19 B4 N21 -54.2(6) . . . . ?
C31 N21 B4 N23 112.6(6) . . . . ?
N22 N21 B4 N23 -62.7(6) . . . . ?
C31 N21 B4 N19 -126.9(5) . . . . ?
N22 N21 B4 N19 57.7(6) . . . . ?
